data_4080299
loop_
_publ_author_name
'Cole, Marcus L.'
'Deacon, Glen B.'
'Junk, Peter C.'
'Wang, Jun'

_publ_section_title
;
 Bulky Formamidinate-Supported Lanthanoid Halides and Alkyls, Including a
 Rare Terminal La--Me Species
;
_journal_issue 5
_journal_name_full Organometallics
_journal_page_first 1370
_journal_paper_doi 10.1021/om301048b
_journal_volume 32
_journal_year 2013
_chemical_formula_moiety 'C54 H78 Br N4 O Sm'
_chemical_formula_sum 'C54 H78 Br N4 O Sm'
_chemical_formula_weight 1029.46
_chemical_melting_point 336-340&#x00A1;&#x00E3;C
_chemical_name_common '[Sm(DippForm)2Br(THF)]'
_chemical_name_systematic
;
 ?
;
_space_group_IT_number 2
_symmetry_cell_setting triclinic
_symmetry_space_group_name_Hall '-P 1'
_symmetry_space_group_name_H-M 'P -1'
_atom_sites_solution_hydrogens geom
_atom_sites_solution_primary direct
_atom_sites_solution_secondary difmap
_audit_creation_method SHELXL-97
_cell_angle_alpha 83.9810(10)
_cell_angle_beta 77.8760(10)
_cell_angle_gamma 80.5180(10)
_cell_formula_units_Z 2
_cell_length_a 11.4129(2)
_cell_length_b 14.5854(3)
_cell_length_c 16.3356(3)
_cell_measurement_reflns_used 29712
_cell_measurement_temperature 123(1)
_cell_measurement_theta_max 28.08
_cell_measurement_theta_min 2.83
_cell_volume 2615.31(9)
_computing_cell_refinement 'DENZO-SMN (Otwinowski & Minor, 1997)'
_computing_data_collection 'Collect (Hooft, 1999)'
_computing_data_reduction 'DENZO-SMN (Otwinowski & Minor, 1997)'
_computing_molecular_graphics 'X-Seed (Barbour, 2001)'
_computing_publication_material 'CIFTAB (Sheldrick, 1997)'
_computing_structure_refinement 'SHELXL-97 (Sheldrick, 1997)'
_computing_structure_solution 'SHELXS-97 (Sheldrick, 1990)'
_diffrn_ambient_temperature 123(1)
_diffrn_measured_fraction_theta_full 0.992
_diffrn_measured_fraction_theta_max 0.992
_diffrn_measurement_device_type 'Nonius KappaCCD'
_diffrn_measurement_method 'phi and omega scans'
_diffrn_radiation_monochromator graphite
_diffrn_radiation_source 'fine-focus sealed tube'
_diffrn_radiation_type MoK\a
_diffrn_radiation_wavelength 0.71073
_diffrn_reflns_av_R_equivalents 0.0766
_diffrn_reflns_av_sigmaI/netI 0.0919
_diffrn_reflns_limit_h_max 13
_diffrn_reflns_limit_h_min -14
_diffrn_reflns_limit_k_max 18
_diffrn_reflns_limit_k_min -16
_diffrn_reflns_limit_l_max 21
_diffrn_reflns_limit_l_min -20
_diffrn_reflns_number 29084
_diffrn_reflns_theta_full 27.50
_diffrn_reflns_theta_max 27.50
_diffrn_reflns_theta_min 2.83
_exptl_absorpt_coefficient_mu 1.926
_exptl_absorpt_correction_T_max 0.6994
_exptl_absorpt_correction_T_min 0.6994
_exptl_absorpt_correction_type empirical
_exptl_absorpt_process_details SORTAV
_exptl_crystal_colour 'light yellow'
_exptl_crystal_density_diffrn 1.307
_exptl_crystal_density_method 'not measured'
_exptl_crystal_description block
_exptl_crystal_F_000 1070
_exptl_crystal_size_max 0.20
_exptl_crystal_size_mid 0.20
_exptl_crystal_size_min 0.20
_refine_diff_density_max 1.410
_refine_diff_density_min -1.825
_refine_diff_density_rms 0.149
_refine_ls_extinction_expression Fc^*^=kFc[1+0.001xFc^2^\l^3^/sin(2\q)]^-1/4^
_refine_ls_extinction_method SHELXL
_refine_ls_goodness_of_fit_ref 1.017
_refine_ls_hydrogen_treatment constr
_refine_ls_matrix_type full
_refine_ls_number_parameters 566
_refine_ls_number_reflns 11910
_refine_ls_number_restraints 0
_refine_ls_restrained_S_all 1.017
_refine_ls_R_factor_all 0.0766
_refine_ls_R_factor_gt 0.0458
_refine_ls_shift/su_max 0.001
_refine_ls_shift/su_mean 0.000
_refine_ls_structure_factor_coef Fsqd
_refine_ls_weighting_details 'calc w=1/[\s^2^(Fo^2^)+(0.2000P)^2^+0.0000P] where P=(Fo^2^+2Fc^2^)/3'
_refine_ls_weighting_scheme calc
_refine_ls_wR_factor_gt 0.0958
_refine_ls_wR_factor_ref 0.1092
_reflns_number_gt 9072
_reflns_number_total 11910
_reflns_threshold_expression >2sigma(I)
_cod_data_source_file om301048b_si_002.cif
_cod_data_source_block 3
_cod_depositor_comments
;
The following automatic conversions were performed:

'_exptl_absorpt_correction_type' value 'Empirical' changed to
'empirical' according to
/home/saulius/struct/CIF-dictionaries/cif_core.dic dictionary named
'cif_core.dic' version 2.4.2 from 2011-04-26.

Automatic conversion script
Id: cif_fix_values 1891 2012-01-12 08:04:46Z andrius 
;
_cod_original_sg_symbol_Hall -P1
_cod_original_sg_symbol_H-M P-1
_cod_database_code 4080299

loop_
_symmetry_equiv_pos_as_xyz
'x, y, z'
'-x, -y, -z'

loop_
_atom_site_label
_atom_site_type_symbol
_atom_site_fract_x
_atom_site_fract_y
_atom_site_fract_z
_atom_site_U_iso_or_equiv
_atom_site_adp_type
_atom_site_occupancy
_atom_site_symmetry_multiplicity
_atom_site_calc_flag
_atom_site_refinement_flags
Sm1 Sm 0.219854(17) 0.210121(13) 0.286090(11) 0.01397(7) Uani 1 1 d .
Br1 Br 0.00282(4) 0.14736(3) 0.29471(3) 0.03063(11) Uani 1 1 d .
O1 O 0.2468(2) 0.09051(18) 0.40069(15) 0.0226(6) Uani 1 1 d .
N1 N 0.4072(3) 0.1259(2) 0.21841(17) 0.0159(7) Uani 1 1 d .
C1 C 0.3823(3) 0.1444(3) 0.1420(2) 0.0162(8) Uani 1 1 d .
H1 H 0.4342 0.1162 0.0950 0.019 Uiso 1 1 calc R
N2 N 0.2840(3) 0.2027(2) 0.13304(18) 0.0168(7) Uani 1 1 d .
C2 C 0.5139(3) 0.0611(3) 0.2280(2) 0.0171(8) Uani 1 1 d .
N3 N 0.1914(3) 0.3799(2) 0.27440(18) 0.0178(7) Uani 1 1 d .
C3 C 0.5165(4) -0.0346(3) 0.2226(2) 0.0199(8) Uani 1 1 d .
N4 N 0.1907(3) 0.3070(2) 0.40514(17) 0.0162(7) Uani 1 1 d .
C4 C 0.6202(4) -0.0951(3) 0.2369(2) 0.0282(10) Uani 1 1 d .
H4 H 0.6230 -0.1603 0.2348 0.034 Uiso 1 1 calc R
C5 C 0.7189(4) -0.0618(3) 0.2540(3) 0.0316(11) Uani 1 1 d .
H5 H 0.7883 -0.1041 0.2634 0.038 Uiso 1 1 calc R
C6 C 0.7162(4) 0.0324(3) 0.2575(2) 0.0257(9) Uani 1 1 d .
H6 H 0.7845 0.0549 0.2684 0.031 Uiso 1 1 calc R
C7 C 0.6139(4) 0.0953(3) 0.2451(2) 0.0215(9) Uani 1 1 d .
C8 C 0.4108(4) -0.0747(3) 0.2041(2) 0.0256(9) Uani 1 1 d .
H8 H 0.3570 -0.0222 0.1801 0.031 Uiso 1 1 calc R
C9 C 0.4528(5) -0.1471(4) 0.1383(3) 0.0509(15) Uani 1 1 d .
H9A H 0.5041 -0.2005 0.1605 0.076 Uiso 1 1 calc R
H9B H 0.4992 -0.1190 0.0871 0.076 Uiso 1 1 calc R
H9C H 0.3820 -0.1681 0.1251 0.076 Uiso 1 1 calc R
C10 C 0.3352(5) -0.1168(4) 0.2826(3) 0.0439(13) Uani 1 1 d .
H10A H 0.3851 -0.1694 0.3071 0.066 Uiso 1 1 calc R
H10B H 0.2661 -0.1386 0.2679 0.066 Uiso 1 1 calc R
H10C H 0.3057 -0.0695 0.3234 0.066 Uiso 1 1 calc R
C11 C 0.6145(4) 0.1990(3) 0.2477(3) 0.0260(9) Uani 1 1 d .
H11 H 0.5318 0.2319 0.2430 0.031 Uiso 1 1 calc R
C12 C 0.7048(4) 0.2354(3) 0.1732(3) 0.0373(11) Uani 1 1 d .
H12A H 0.7872 0.2062 0.1776 0.056 Uiso 1 1 calc R
H12B H 0.6988 0.3032 0.1737 0.056 Uiso 1 1 calc R
H12C H 0.6863 0.2202 0.1207 0.056 Uiso 1 1 calc R
C13 C 0.6416(4) 0.2225(3) 0.3302(3) 0.0331(11) Uani 1 1 d .
H13A H 0.5825 0.1997 0.3773 0.050 Uiso 1 1 calc R
H13B H 0.6363 0.2902 0.3306 0.050 Uiso 1 1 calc R
H13C H 0.7234 0.1927 0.3355 0.050 Uiso 1 1 calc R
C14 C 0.2576(4) 0.2229(3) 0.0503(2) 0.0204(9) Uani 1 1 d .
C15 C 0.2934(4) 0.3028(3) 0.0039(2) 0.0254(10) Uani 1 1 d .
C16 C 0.2638(4) 0.3251(3) -0.0760(2) 0.0362(12) Uani 1 1 d .
H16 H 0.2878 0.3792 -0.1086 0.043 Uiso 1 1 calc R
C17 C 0.2003(4) 0.2685(4) -0.1071(3) 0.0404(13) Uani 1 1 d .
H17 H 0.1802 0.2841 -0.1609 0.048 Uiso 1 1 calc R
C18 C 0.1662(4) 0.1905(4) -0.0612(3) 0.0412(13) Uani 1 1 d .
H18 H 0.1228 0.1524 -0.0840 0.049 Uiso 1 1 calc R
C19 C 0.1934(4) 0.1644(3) 0.0191(3) 0.0309(11) Uani 1 1 d .
C20 C 0.3675(4) 0.3629(3) 0.0368(2) 0.0281(10) Uani 1 1 d .
H20 H 0.3426 0.3590 0.0993 0.034 Uiso 1 1 calc R
C21 C 0.5030(4) 0.3236(3) 0.0157(3) 0.0331(11) Uani 1 1 d .
H21A H 0.5312 0.3278 -0.0454 0.050 Uiso 1 1 calc R
H21B H 0.5153 0.2582 0.0374 0.050 Uiso 1 1 calc R
H21C H 0.5489 0.3597 0.0415 0.050 Uiso 1 1 calc R
C22 C 0.3464(5) 0.4651(3) 0.0066(3) 0.0395(12) Uani 1 1 d .
H22A H 0.3805 0.4726 -0.0536 0.059 Uiso 1 1 calc R
H22B H 0.3860 0.5011 0.0374 0.059 Uiso 1 1 calc R
H22C H 0.2592 0.4877 0.0166 0.059 Uiso 1 1 calc R
C23 C 0.1562(4) 0.0760(4) 0.0663(3) 0.0380(12) Uani 1 1 d .
H23 H 0.1782 0.0725 0.1228 0.046 Uiso 1 1 calc R
C24 C 0.0197(5) 0.0763(5) 0.0803(4) 0.0595(17) Uani 1 1 d .
H24A H -0.0226 0.1310 0.1100 0.089 Uiso 1 1 calc R
H24B H -0.0014 0.0195 0.1139 0.089 Uiso 1 1 calc R
H24C H -0.0046 0.0786 0.0259 0.089 Uiso 1 1 calc R
C25 C 0.2279(5) -0.0093(4) 0.0215(3) 0.0491(14) Uani 1 1 d .
H25A H 0.2072 -0.0084 -0.0339 0.074 Uiso 1 1 calc R
H25B H 0.2073 -0.0663 0.0549 0.074 Uiso 1 1 calc R
H25C H 0.3149 -0.0076 0.0148 0.074 Uiso 1 1 calc R
C26 C 0.1649(3) 0.3834(3) 0.3573(2) 0.0165(8) Uani 1 1 d .
H26 H 0.1280 0.4399 0.3817 0.020 Uiso 1 1 calc R
C27 C 0.1719(4) 0.4657(3) 0.2247(2) 0.0201(9) Uani 1 1 d .
C28 C 0.2455(4) 0.5353(3) 0.2241(2) 0.0233(9) Uani 1 1 d .
C29 C 0.2229(4) 0.6190(3) 0.1761(2) 0.0293(10) Uani 1 1 d .
H29 H 0.2705 0.6668 0.1753 0.035 Uiso 1 1 calc R
C30 C 0.1319(4) 0.6333(3) 0.1294(2) 0.0322(11) Uani 1 1 d .
H30 H 0.1170 0.6909 0.0976 0.039 Uiso 1 1 calc R
C31 C 0.0633(4) 0.5640(3) 0.1295(2) 0.0302(11) Uani 1 1 d .
H31 H 0.0021 0.5743 0.0968 0.036 Uiso 1 1 calc R
C32 C 0.0812(4) 0.4794(3) 0.1761(2) 0.0227(9) Uani 1 1 d .
C33 C 0.3496(4) 0.5183(3) 0.2717(2) 0.0254(9) Uani 1 1 d .
H33 H 0.3177 0.4905 0.3290 0.030 Uiso 1 1 calc R
C34 C 0.4524(4) 0.4467(3) 0.2299(3) 0.0345(11) Uani 1 1 d .
H34A H 0.4837 0.4705 0.1724 0.052 Uiso 1 1 calc R
H34B H 0.4218 0.3881 0.2286 0.052 Uiso 1 1 calc R
H34C H 0.5177 0.4359 0.2619 0.052 Uiso 1 1 calc R
C35 C 0.3990(5) 0.6059(3) 0.2831(3) 0.0398(12) Uani 1 1 d .
H35A H 0.4431 0.6294 0.2290 0.060 Uiso 1 1 calc R
H35B H 0.4540 0.5912 0.3229 0.060 Uiso 1 1 calc R
H35C H 0.3317 0.6536 0.3049 0.060 Uiso 1 1 calc R
C36 C 0.0009(4) 0.4054(3) 0.1788(2) 0.0309(10) Uani 1 1 d .
H36 H 0.0466 0.3442 0.1957 0.037 Uiso 1 1 calc R
C37 C -0.1139(5) 0.4244(4) 0.2462(3) 0.0480(14) Uani 1 1 d .
H37A H -0.0916 0.4338 0.2991 0.072 Uiso 1 1 calc R
H37B H -0.1584 0.3711 0.2543 0.072 Uiso 1 1 calc R
H37C H -0.1652 0.4805 0.2284 0.072 Uiso 1 1 calc R
C38 C -0.0324(4) 0.3959(4) 0.0946(3) 0.0364(12) Uani 1 1 d .
H38A H -0.0864 0.4519 0.0798 0.055 Uiso 1 1 calc R
H38B H -0.0736 0.3412 0.0988 0.055 Uiso 1 1 calc R
H38C H 0.0413 0.3885 0.0510 0.055 Uiso 1 1 calc R
C39 C 0.1517(4) 0.3108(3) 0.4937(2) 0.0170(8) Uani 1 1 d .
C40 C 0.2392(4) 0.3082(3) 0.5436(2) 0.0223(9) Uani 1 1 d .
C41 C 0.2001(4) 0.3149(3) 0.6291(2) 0.0338(11) Uani 1 1 d .
H41 H 0.2584 0.3145 0.6630 0.041 Uiso 1 1 calc R
C42 C 0.0790(4) 0.3222(4) 0.6668(3) 0.0393(12) Uani 1 1 d .
H42 H 0.0548 0.3273 0.7256 0.047 Uiso 1 1 calc R
C43 C -0.0063(4) 0.3218(3) 0.6184(2) 0.0342(11) Uani 1 1 d .
H43 H -0.0895 0.3254 0.6445 0.041 Uiso 1 1 calc R
C44 C 0.0282(4) 0.3161(3) 0.5309(2) 0.0226(9) Uani 1 1 d .
C45 C 0.3729(4) 0.3040(3) 0.5054(2) 0.0262(10) Uani 1 1 d .
H45 H 0.3867 0.2794 0.4487 0.031 Uiso 1 1 calc R
C46 C 0.4539(4) 0.2383(3) 0.5573(3) 0.0309(10) Uani 1 1 d .
H46A H 0.5382 0.2326 0.5270 0.046 Uiso 1 1 calc R
H46B H 0.4276 0.1767 0.5665 0.046 Uiso 1 1 calc R
H46C H 0.4476 0.2636 0.6116 0.046 Uiso 1 1 calc R
C47 C 0.4114(4) 0.4000(3) 0.4933(3) 0.0361(11) Uani 1 1 d .
H47A H 0.3646 0.4404 0.4560 0.054 Uiso 1 1 calc R
H47B H 0.4979 0.3949 0.4682 0.054 Uiso 1 1 calc R
H47C H 0.3966 0.4266 0.5478 0.054 Uiso 1 1 calc R
C48 C -0.0717(4) 0.3186(3) 0.4815(2) 0.0244(9) Uani 1 1 d .
H48 H -0.0320 0.3058 0.4223 0.029 Uiso 1 1 calc R
C49 C -0.1478(4) 0.4148(3) 0.4796(3) 0.0337(11) Uani 1 1 d .
H49A H -0.1837 0.4310 0.5371 0.051 Uiso 1 1 calc R
H49B H -0.2124 0.4142 0.4485 0.051 Uiso 1 1 calc R
H49C H -0.0962 0.4610 0.4518 0.051 Uiso 1 1 calc R
C50 C -0.1536(4) 0.2442(4) 0.5151(3) 0.0391(12) Uani 1 1 d .
H50A H -0.2050 0.2614 0.5689 0.059 Uiso 1 1 calc R
H50B H -0.1034 0.1839 0.5232 0.059 Uiso 1 1 calc R
H50C H -0.2047 0.2398 0.4748 0.059 Uiso 1 1 calc R
C51 C 0.3580(4) 0.0613(3) 0.4336(3) 0.0293(10) Uani 1 1 d .
H51A H 0.3902 0.1162 0.4462 0.035 Uiso 1 1 calc R
H51B H 0.4206 0.0258 0.3925 0.035 Uiso 1 1 calc R
C52 C 0.3224(4) 0.0009(4) 0.5125(3) 0.0381(12) Uani 1 1 d .
H52A H 0.3294 -0.0650 0.5003 0.046 Uiso 1 1 calc R
H52B H 0.3732 0.0051 0.5538 0.046 Uiso 1 1 calc R
C53 C 0.1927(4) 0.0413(4) 0.5439(3) 0.0396(12) Uani 1 1 d .
H53A H 0.1484 -0.0046 0.5818 0.048 Uiso 1 1 calc R
H53B H 0.1870 0.0981 0.5736 0.048 Uiso 1 1 calc R
C54 C 0.1455(4) 0.0636(4) 0.4639(3) 0.0374(12) Uani 1 1 d .
H54A H 0.1176 0.0084 0.4479 0.045 Uiso 1 1 calc R
H54B H 0.0769 0.1153 0.4704 0.045 Uiso 1 1 calc R

loop_
_atom_site_aniso_label
_atom_site_aniso_U_11
_atom_site_aniso_U_22
_atom_site_aniso_U_33
_atom_site_aniso_U_23
_atom_site_aniso_U_13
_atom_site_aniso_U_12
Sm1 0.01384(11) 0.01434(11) 0.01297(10) -0.00210(7) -0.00340(7) 0.00179(7)
Br1 0.0212(2) 0.0412(3) 0.0319(2) -0.0020(2) -0.00765(18) -0.00890(19)
O1 0.0204(15) 0.0230(15) 0.0210(13) 0.0064(12) -0.0022(12) -0.0007(12)
N1 0.0170(17) 0.0157(16) 0.0136(15) -0.0026(13) -0.0038(13) 0.0034(13)
C1 0.017(2) 0.0152(19) 0.0156(18) -0.0020(15) -0.0025(15) -0.0019(16)
N2 0.0175(18) 0.0196(17) 0.0130(14) -0.0044(13) -0.0044(13) 0.0019(13)
C2 0.014(2) 0.021(2) 0.0132(17) -0.0031(15) 0.0003(15) 0.0054(16)
N3 0.0209(18) 0.0164(17) 0.0144(15) -0.0004(13) -0.0036(13) 0.0015(13)
C3 0.020(2) 0.023(2) 0.0156(18) -0.0020(16) -0.0045(16) 0.0011(17)
N4 0.0199(18) 0.0147(16) 0.0121(14) -0.0025(13) -0.0022(13) 0.0021(13)
C4 0.036(3) 0.019(2) 0.026(2) -0.0047(18) -0.0075(19) 0.0099(19)
C5 0.025(2) 0.038(3) 0.029(2) -0.006(2) -0.0101(19) 0.015(2)
C6 0.019(2) 0.034(3) 0.024(2) -0.0027(19) -0.0080(17) 0.0034(18)
C7 0.017(2) 0.027(2) 0.0191(19) -0.0019(17) -0.0035(16) 0.0022(17)
C8 0.028(2) 0.020(2) 0.031(2) -0.0045(18) -0.0140(19) 0.0042(18)
C9 0.050(4) 0.058(4) 0.051(3) -0.029(3) -0.009(3) -0.012(3)
C10 0.040(3) 0.057(3) 0.038(3) -0.008(3) -0.003(2) -0.020(3)
C11 0.014(2) 0.024(2) 0.041(2) -0.0026(19) -0.0123(19) 0.0022(17)
C12 0.041(3) 0.033(3) 0.041(3) 0.001(2) -0.015(2) -0.009(2)
C13 0.031(3) 0.030(3) 0.039(2) -0.008(2) -0.008(2) -0.002(2)
C14 0.018(2) 0.026(2) 0.0147(18) -0.0082(17) -0.0052(16) 0.0092(17)
C15 0.021(2) 0.035(2) 0.0151(18) -0.0062(18) -0.0040(17) 0.0133(19)
C16 0.039(3) 0.046(3) 0.016(2) -0.001(2) -0.007(2) 0.018(2)
C17 0.040(3) 0.058(3) 0.019(2) -0.010(2) -0.016(2) 0.023(3)
C18 0.031(3) 0.062(4) 0.033(2) -0.026(3) -0.015(2) 0.012(2)
C19 0.022(2) 0.046(3) 0.026(2) -0.014(2) -0.0091(18) 0.005(2)
C20 0.036(3) 0.025(2) 0.0173(19) 0.0021(17) 0.0014(18) 0.0025(19)
C21 0.036(3) 0.026(2) 0.035(2) 0.000(2) -0.005(2) -0.002(2)
C22 0.045(3) 0.030(3) 0.032(2) 0.003(2) 0.006(2) 0.008(2)
C23 0.030(3) 0.054(3) 0.035(2) -0.017(2) -0.008(2) -0.013(2)
C24 0.046(4) 0.083(5) 0.058(3) -0.033(3) -0.006(3) -0.022(3)
C25 0.049(3) 0.045(3) 0.059(3) -0.017(3) -0.018(3) -0.006(3)
C26 0.016(2) 0.0158(19) 0.0168(18) -0.0038(16) -0.0028(15) 0.0000(15)
C27 0.026(2) 0.0129(19) 0.0157(18) -0.0025(16) 0.0026(17) 0.0053(16)
C28 0.028(2) 0.018(2) 0.0190(19) -0.0040(17) 0.0015(17) 0.0037(17)
C29 0.037(3) 0.019(2) 0.025(2) 0.0026(18) 0.007(2) -0.0026(19)
C30 0.046(3) 0.019(2) 0.021(2) 0.0043(18) 0.004(2) 0.011(2)
C31 0.033(3) 0.034(3) 0.0169(19) 0.0031(18) -0.0051(18) 0.013(2)
C32 0.025(2) 0.024(2) 0.0153(18) -0.0028(17) -0.0013(17) 0.0059(18)
C33 0.032(3) 0.024(2) 0.021(2) -0.0019(17) -0.0023(18) -0.0077(18)
C34 0.031(3) 0.036(3) 0.036(2) -0.005(2) -0.008(2) 0.001(2)
C35 0.041(3) 0.027(3) 0.053(3) -0.005(2) -0.005(2) -0.013(2)
C36 0.032(3) 0.035(3) 0.025(2) 0.0025(19) -0.015(2) 0.005(2)
C37 0.040(3) 0.082(4) 0.026(2) -0.006(3) 0.000(2) -0.025(3)
C38 0.031(3) 0.049(3) 0.029(2) -0.007(2) -0.009(2) 0.004(2)
C39 0.025(2) 0.0123(19) 0.0114(17) 0.0015(15) -0.0033(16) 0.0030(16)
C40 0.024(2) 0.023(2) 0.0172(19) -0.0023(17) -0.0050(17) 0.0051(17)
C41 0.033(3) 0.050(3) 0.018(2) -0.009(2) -0.0131(19) 0.008(2)
C42 0.039(3) 0.061(3) 0.014(2) -0.005(2) -0.007(2) 0.006(2)
C43 0.028(3) 0.050(3) 0.019(2) -0.008(2) 0.0043(19) 0.002(2)
C44 0.028(2) 0.023(2) 0.0161(18) -0.0010(17) -0.0064(17) 0.0023(18)
C45 0.024(2) 0.031(2) 0.023(2) -0.0069(18) -0.0093(18) 0.0071(19)
C46 0.033(3) 0.031(2) 0.029(2) -0.0008(19) -0.016(2) 0.008(2)
C47 0.035(3) 0.035(3) 0.038(3) 0.002(2) -0.012(2) 0.000(2)
C48 0.020(2) 0.035(2) 0.0160(18) -0.0072(18) -0.0007(17) 0.0009(18)
C49 0.029(3) 0.042(3) 0.028(2) -0.008(2) -0.007(2) 0.006(2)
C50 0.028(3) 0.046(3) 0.042(3) -0.011(2) 0.001(2) -0.005(2)
C51 0.022(2) 0.042(3) 0.027(2) 0.001(2) -0.0087(18) -0.007(2)
C52 0.031(3) 0.046(3) 0.032(2) 0.012(2) -0.005(2) -0.002(2)
C53 0.038(3) 0.047(3) 0.026(2) 0.013(2) 0.001(2) -0.006(2)
C54 0.021(3) 0.056(3) 0.030(2) 0.010(2) -0.002(2) -0.005(2)

loop_
_atom_type_symbol
_atom_type_description
_atom_type_scat_dispersion_real
_atom_type_scat_dispersion_imag
_atom_type_scat_source
C C 0.0033 0.0016 'International Tables Vol C Tables 4.2.6.8 and 6.1.1.4'
H H 0.0000 0.0000 'International Tables Vol C Tables 4.2.6.8 and 6.1.1.4'
N N 0.0061 0.0033 'International Tables Vol C Tables 4.2.6.8 and 6.1.1.4'
O O 0.0106 0.0060 'International Tables Vol C Tables 4.2.6.8 and 6.1.1.4'
Br Br -0.2901 2.4595 'International Tables Vol C Tables 4.2.6.8 and 6.1.1.4'
Sm Sm -0.1638 3.4418 'International Tables Vol C Tables 4.2.6.8 and 6.1.1.4'

loop_
_geom_angle_atom_site_label_1
_geom_angle_atom_site_label_2
_geom_angle_atom_site_label_3
_geom_angle
N1 Sm1 N3 119.36(10)
N1 Sm1 O1 82.32(9)
N3 Sm1 O1 134.32(9)
N1 Sm1 N4 126.46(10)
N3 Sm1 N4 55.61(10)
O1 Sm1 N4 78.94(9)
N1 Sm1 N2 55.75(10)
N3 Sm1 N2 92.18(10)
O1 Sm1 N2 130.47(9)
N4 Sm1 N2 145.74(10)
N1 Sm1 Br1 121.32(8)
N3 Sm1 Br1 110.14(8)
O1 Sm1 Br1 84.95(7)
N4 Sm1 Br1 106.41(7)
N2 Sm1 Br1 94.84(8)
C54 O1 C51 108.3(3)
C54 O1 Sm1 122.5(2)
C51 O1 Sm1 125.9(2)
C1 N1 C2 118.1(3)
C1 N1 Sm1 94.1(2)
C2 N1 Sm1 147.0(2)
N2 C1 N1 118.3(3)
N2 C1 H1 120.8
N1 C1 H1 120.8
C1 N2 C14 118.1(3)
C1 N2 Sm1 91.4(2)
C14 N2 Sm1 149.9(2)
C3 C2 C7 120.8(3)
C3 C2 N1 120.4(3)
C7 C2 N1 118.7(3)
C26 N3 C27 117.3(3)
C26 N3 Sm1 91.9(2)
C27 N3 Sm1 149.3(2)
C4 C3 C2 118.0(4)
C4 C3 C8 119.3(4)
C2 C3 C8 122.7(3)
C26 N4 C39 117.7(3)
C26 N4 Sm1 91.2(2)
C39 N4 Sm1 145.2(2)
C5 C4 C3 121.4(4)
C5 C4 H4 119.3
C3 C4 H4 119.3
C6 C5 C4 120.0(4)
C6 C5 H5 120.0
C4 C5 H5 120.0
C5 C6 C7 120.6(4)
C5 C6 H6 119.7
C7 C6 H6 119.7
C6 C7 C2 119.1(4)
C6 C7 C11 119.4(4)
C2 C7 C11 121.5(3)
C10 C8 C3 112.6(3)
C10 C8 C9 109.9(4)
C3 C8 C9 111.8(4)
C10 C8 H8 107.4
C3 C8 H8 107.4
C9 C8 H8 107.4
C8 C9 H9A 109.5
C8 C9 H9B 109.5
H9A C9 H9B 109.5
C8 C9 H9C 109.5
H9A C9 H9C 109.5
H9B C9 H9C 109.5
C8 C10 H10A 109.5
C8 C10 H10B 109.5
H10A C10 H10B 109.5
C8 C10 H10C 109.5
H10A C10 H10C 109.5
H10B C10 H10C 109.5
C7 C11 C13 112.1(3)
C7 C11 C12 111.0(3)
C13 C11 C12 110.2(4)
C7 C11 H11 107.8
C13 C11 H11 107.8
C12 C11 H11 107.8
C11 C12 H12A 109.5
C11 C12 H12B 109.5
H12A C12 H12B 109.5
C11 C12 H12C 109.5
H12A C12 H12C 109.5
H12B C12 H12C 109.5
C11 C13 H13A 109.5
C11 C13 H13B 109.5
H13A C13 H13B 109.5
C11 C13 H13C 109.5
H13A C13 H13C 109.5
H13B C13 H13C 109.5
C15 C14 C19 121.6(4)
C15 C14 N2 118.4(3)
C19 C14 N2 120.0(4)
C14 C15 C16 118.8(4)
C14 C15 C20 121.0(3)
C16 C15 C20 120.2(4)
C17 C16 C15 120.2(5)
C17 C16 H16 119.9
C15 C16 H16 119.9
C18 C17 C16 120.5(4)
C18 C17 H17 119.8
C16 C17 H17 119.8
C17 C18 C19 121.9(5)
C17 C18 H18 119.0
C19 C18 H18 119.0
C14 C19 C18 117.0(4)
C14 C19 C23 123.1(4)
C18 C19 C23 119.8(4)
C22 C20 C15 114.0(4)
C22 C20 C21 110.6(4)
C15 C20 C21 110.4(3)
C22 C20 H20 107.2
C15 C20 H20 107.2
C21 C20 H20 107.2
C20 C21 H21A 109.5
C20 C21 H21B 109.5
H21A C21 H21B 109.5
C20 C21 H21C 109.5
H21A C21 H21C 109.5
H21B C21 H21C 109.5
C20 C22 H22A 109.5
C20 C22 H22B 109.5
H22A C22 H22B 109.5
C20 C22 H22C 109.5
H22A C22 H22C 109.5
H22B C22 H22C 109.5
C19 C23 C24 111.9(5)
C19 C23 C25 110.3(4)
C24 C23 C25 112.0(4)
C19 C23 H23 107.5
C24 C23 H23 107.5
C25 C23 H23 107.5
C23 C24 H24A 109.5
C23 C24 H24B 109.5
H24A C24 H24B 109.5
C23 C24 H24C 109.5
H24A C24 H24C 109.5
H24B C24 H24C 109.5
C23 C25 H25A 109.5
C23 C25 H25B 109.5
H25A C25 H25B 109.5
C23 C25 H25C 109.5
H25A C25 H25C 109.5
H25B C25 H25C 109.5
N4 C26 N3 119.0(3)
N4 C26 H26 120.5
N3 C26 H26 120.5
C32 C27 C28 120.9(4)
C32 C27 N3 119.6(4)
C28 C27 N3 119.4(4)
C29 C28 C27 118.2(4)
C29 C28 C33 120.6(4)
C27 C28 C33 121.2(4)
C30 C29 C28 121.0(4)
C30 C29 H29 119.5
C28 C29 H29 119.5
C31 C30 C29 119.8(4)
C31 C30 H30 120.1
C29 C30 H30 120.1
C30 C31 C32 121.8(4)
C30 C31 H31 119.1
C32 C31 H31 119.1
C31 C32 C27 118.2(4)
C31 C32 C36 121.2(4)
C27 C32 C36 120.5(4)
C35 C33 C28 114.5(4)
C35 C33 C34 110.0(4)
C28 C33 C34 110.7(3)
C35 C33 H33 107.1
C28 C33 H33 107.1
C34 C33 H33 107.1
C33 C34 H34A 109.5
C33 C34 H34B 109.5
H34A C34 H34B 109.5
C33 C34 H34C 109.5
H34A C34 H34C 109.5
H34B C34 H34C 109.5
C33 C35 H35A 109.5
C33 C35 H35B 109.5
H35A C35 H35B 109.5
C33 C35 H35C 109.5
H35A C35 H35C 109.5
H35B C35 H35C 109.5
C32 C36 C38 114.0(4)
C32 C36 C37 109.9(4)
C38 C36 C37 110.2(4)
C32 C36 H36 107.5
C38 C36 H36 107.5
C37 C36 H36 107.5
C36 C37 H37A 109.5
C36 C37 H37B 109.5
H37A C37 H37B 109.5
C36 C37 H37C 109.5
H37A C37 H37C 109.5
H37B C37 H37C 109.5
C36 C38 H38A 109.5
C36 C38 H38B 109.5
H38A C38 H38B 109.5
C36 C38 H38C 109.5
H38A C38 H38C 109.5
H38B C38 H38C 109.5
C44 C39 C40 120.4(3)
C44 C39 N4 120.7(3)
C40 C39 N4 118.9(3)
C41 C40 C39 118.4(4)
C41 C40 C45 119.7(4)
C39 C40 C45 121.8(3)
C42 C41 C40 122.1(4)
C42 C41 H41 118.9
C40 C41 H41 118.9
C43 C42 C41 119.5(4)
C43 C42 H42 120.2
C41 C42 H42 120.2
C42 C43 C44 120.8(4)
C42 C43 H43 119.6
C44 C43 H43 119.6
C39 C44 C43 118.7(4)
C39 C44 C48 123.6(3)
C43 C44 C48 117.7(4)
C40 C45 C47 111.5(3)
C40 C45 C46 112.7(4)
C47 C45 C46 109.4(4)
C40 C45 H45 107.7
C47 C45 H45 107.7
C46 C45 H45 107.7
C45 C46 H46A 109.5
C45 C46 H46B 109.5
H46A C46 H46B 109.5
C45 C46 H46C 109.5
H46A C46 H46C 109.5
H46B C46 H46C 109.5
C45 C47 H47A 109.5
C45 C47 H47B 109.5
H47A C47 H47B 109.5
C45 C47 H47C 109.5
H47A C47 H47C 109.5
H47B C47 H47C 109.5
C49 C48 C44 111.0(3)
C49 C48 C50 110.0(4)
C44 C48 C50 112.7(4)
C49 C48 H48 107.6
C44 C48 H48 107.6
C50 C48 H48 107.6
C48 C49 H49A 109.5
C48 C49 H49B 109.5
H49A C49 H49B 109.5
C48 C49 H49C 109.5
H49A C49 H49C 109.5
H49B C49 H49C 109.5
C48 C50 H50A 109.5
C48 C50 H50B 109.5
H50A C50 H50B 109.5
C48 C50 H50C 109.5
H50A C50 H50C 109.5
H50B C50 H50C 109.5
O1 C51 C52 105.5(3)
O1 C51 H51A 110.6
C52 C51 H51A 110.6
O1 C51 H51B 110.6
C52 C51 H51B 110.6
H51A C51 H51B 108.8
C53 C52 C51 102.9(4)
C53 C52 H52A 111.2
C51 C52 H52A 111.2
C53 C52 H52B 111.2
C51 C52 H52B 111.2
H52A C52 H52B 109.1
C54 C53 C52 102.1(4)
C54 C53 H53A 111.3
C52 C53 H53A 111.3
C54 C53 H53B 111.3
C52 C53 H53B 111.3
H53A C53 H53B 109.2
O1 C54 C53 105.7(4)
O1 C54 H54A 110.6
C53 C54 H54A 110.6
O1 C54 H54B 110.6
C53 C54 H54B 110.6
H54A C54 H54B 108.7

loop_
_geom_bond_atom_site_label_1
_geom_bond_atom_site_label_2
_geom_bond_distance
Sm1 N1 2.394(3)
Sm1 N3 2.436(3)
Sm1 O1 2.454(3)
Sm1 N4 2.458(3)
Sm1 N2 2.462(3)
Sm1 Br1 2.7508(5)
O1 C54 1.456(5)
O1 C51 1.463(5)
N1 C1 1.328(5)
N1 C2 1.438(5)
C1 N2 1.317(5)
C1 H1 0.9500
N2 C14 1.436(5)
C2 C3 1.403(5)
C2 C7 1.407(6)
N3 C26 1.328(4)
N3 C27 1.431(5)
C3 C4 1.401(5)
C3 C8 1.521(6)
N4 C26 1.321(5)
N4 C39 1.425(4)
C4 C5 1.387(6)
C4 H4 0.9500
C5 C6 1.377(6)
C5 H5 0.9500
C6 C7 1.397(5)
C6 H6 0.9500
C7 C11 1.519(6)
C8 C10 1.520(6)
C8 C9 1.534(6)
C8 H8 1.0000
C9 H9A 0.9800
C9 H9B 0.9800
C9 H9C 0.9800
C10 H10A 0.9800
C10 H10B 0.9800
C10 H10C 0.9800
C11 C13 1.529(6)
C11 C12 1.531(6)
C11 H11 1.0000
C12 H12A 0.9800
C12 H12B 0.9800
C12 H12C 0.9800
C13 H13A 0.9800
C13 H13B 0.9800
C13 H13C 0.9800
C14 C15 1.392(6)
C14 C19 1.408(6)
C15 C16 1.409(5)
C15 C20 1.518(6)
C16 C17 1.380(7)
C16 H16 0.9500
C17 C18 1.361(7)
C17 H17 0.9500
C18 C19 1.411(6)
C18 H18 0.9500
C19 C23 1.507(7)
C20 C22 1.517(6)
C20 C21 1.538(6)
C20 H20 1.0000
C21 H21A 0.9800
C21 H21B 0.9800
C21 H21C 0.9800
C22 H22A 0.9800
C22 H22B 0.9800
C22 H22C 0.9800
C23 C24 1.526(7)
C23 C25 1.536(6)
C23 H23 1.0000
C24 H24A 0.9800
C24 H24B 0.9800
C24 H24C 0.9800
C25 H25A 0.9800
C25 H25B 0.9800
C25 H25C 0.9800
C26 H26 0.9500
C27 C32 1.409(6)
C27 C28 1.418(6)
C28 C29 1.397(6)
C28 C33 1.526(6)
C29 C30 1.390(6)
C29 H29 0.9500
C30 C31 1.377(7)
C30 H30 0.9500
C31 C32 1.389(6)
C31 H31 0.9500
C32 C36 1.518(6)
C33 C35 1.523(6)
C33 C34 1.530(6)
C33 H33 1.0000
C34 H34A 0.9800
C34 H34B 0.9800
C34 H34C 0.9800
C35 H35A 0.9800
C35 H35B 0.9800
C35 H35C 0.9800
C36 C38 1.528(6)
C36 C37 1.532(6)
C36 H36 1.0000
C37 H37A 0.9800
C37 H37B 0.9800
C37 H37C 0.9800
C38 H38A 0.9800
C38 H38B 0.9800
C38 H38C 0.9800
C39 C44 1.406(6)
C39 C40 1.408(5)
C40 C41 1.383(5)
C40 C45 1.517(6)
C41 C42 1.381(6)
C41 H41 0.9500
C42 C43 1.378(6)
C42 H42 0.9500
C43 C44 1.409(5)
C43 H43 0.9500
C44 C48 1.524(6)
C45 C47 1.517(6)
C45 C46 1.536(5)
C45 H45 1.0000
C46 H46A 0.9800
C46 H46B 0.9800
C46 H46C 0.9800
C47 H47A 0.9800
C47 H47B 0.9800
C47 H47C 0.9800
C48 C49 1.524(6)
C48 C50 1.531(6)
C48 H48 1.0000
C49 H49A 0.9800
C49 H49B 0.9800
C49 H49C 0.9800
C50 H50A 0.9800
C50 H50B 0.9800
C50 H50C 0.9800
C51 C52 1.504(6)
C51 H51A 0.9900
C51 H51B 0.9900
C52 C53 1.502(6)
C52 H52A 0.9900
C52 H52B 0.9900
C53 C54 1.501(6)
C53 H53A 0.9900
C53 H53B 0.9900
C54 H54A 0.9900
C54 H54B 0.9900
